data_7703636
loop_
_publ_author_name
'Yang, Jiong'
'Deng, Yi-Fei'
'Zhang, Yuan-Zhu'

_publ_section_title
;
 Two azido-bridged homospin Fe(ii)/Co(ii) coordination polymers featuring
 single-chain magnet behavior.
;
_journal_issue 15
_journal_name_full 'Dalton transactions (Cambridge, England : 2003)'
_journal_page_first 4805
_journal_page_last 4810
_journal_paper_doi 10.1039/d0dt00181c
_journal_volume 49
_journal_year 2020
_chemical_formula_moiety 'C48 H36 Co4 N28 O4, 2(C H4 O)'
_chemical_formula_sum 'C50 H44 Co4 N28 O6'
_chemical_formula_weight 1368.85
_space_group_crystal_system triclinic
_space_group_IT_number 2
_space_group_name_Hall '-P 1'
_space_group_name_H-M_alt 'P -1'
_atom_sites_solution_hydrogens geom
_atom_sites_solution_primary direct
_audit_creation_date 2018-10-21
_audit_creation_method
;
Olex2 1.2
(compiled 2018.05.29 svn.r3508 for OlexSys, GUI svn.r5506)
;
_audit_update_record
;
2019-12-28 deposited with the CCDC.	2020-03-02 downloaded from the CCDC.
;
_cell_angle_alpha 74.924(2)
_cell_angle_beta 72.614(2)
_cell_angle_gamma 65.525(2)
_cell_formula_units_Z 2
_cell_length_a 14.3455(12)
_cell_length_b 14.9749(12)
_cell_length_c 15.6278(12)
_cell_measurement_reflns_used 9017
_cell_measurement_temperature 150(2)
_cell_measurement_theta_max 27.442
_cell_measurement_theta_min 2.571
_cell_volume 2879.8(4)
_computing_cell_refinement 'SAINT v8.37A (Bruker, 2015)'
_computing_data_reduction 'SAINT v8.37A (Bruker, 2015)'
_computing_molecular_graphics 'Olex2 (Dolomanov et al., 2009)'
_computing_publication_material 'Olex2 (Dolomanov et al., 2009)'
_computing_structure_refinement 'ShelXL (Sheldrick, 2015)'
_computing_structure_solution 'SIR2004 (Burla et al.,  2007)'
_diffrn_ambient_temperature 150.0
_diffrn_detector 'Bruker APEX2 area detector'
_diffrn_detector_type 'CCD area detector'
_diffrn_measured_fraction_theta_full 0.999
_diffrn_measured_fraction_theta_max 0.991
_diffrn_measurement_device 'three-circle diffractometer'
_diffrn_measurement_device_type 'Bruker APEX-II CCD'
_diffrn_measurement_method '\f and \w scans'
_diffrn_radiation_monochromator 'mirror optics'
_diffrn_radiation_probe x-ray
_diffrn_radiation_type MoK\a
_diffrn_radiation_wavelength 0.71073
_diffrn_reflns_av_R_equivalents 0.00
_diffrn_reflns_av_unetI/netI 0.0480
_diffrn_reflns_Laue_measured_fraction_full 0.999
_diffrn_reflns_Laue_measured_fraction_max 0.991
_diffrn_reflns_limit_h_max 18
_diffrn_reflns_limit_h_min -17
_diffrn_reflns_limit_k_max 19
_diffrn_reflns_limit_k_min -18
_diffrn_reflns_limit_l_max 20
_diffrn_reflns_limit_l_min 0
_diffrn_reflns_number 13172
_diffrn_reflns_point_group_measured_fraction_full 0.999
_diffrn_reflns_point_group_measured_fraction_max 0.991
_diffrn_reflns_theta_full 25.242
_diffrn_reflns_theta_max 27.578
_diffrn_reflns_theta_min 2.330
_diffrn_source_type 'Incoatec I\ms'
_diffrn_standards_number 0
_exptl_absorpt_coefficient_mu 1.207
_exptl_absorpt_correction_T_max 0.7455
_exptl_absorpt_correction_T_min 0.6008
_exptl_absorpt_correction_type multi-scan
_exptl_absorpt_process_details
;
 TWINABS-2012/1 (Bruker,2012) was used for absorption correction.

Final HKLF 4 output contains 92329 reflections, Rint = 0.0521
 (58497 with I > 3sig(I), Rint = 0.0432)
;
_exptl_crystal_colour 'clear yellowish red'
_exptl_crystal_colour_lustre clear
_exptl_crystal_colour_modifier yellowish
_exptl_crystal_colour_primary red
_exptl_crystal_density_diffrn 1.579
_exptl_crystal_description needle
_exptl_crystal_F_000 1392
_exptl_crystal_size_max 0.1
_exptl_crystal_size_mid 0.1
_exptl_crystal_size_min 0.1
_refine_diff_density_max 0.490
_refine_diff_density_min -0.528
_refine_diff_density_rms 0.093
_refine_ls_extinction_method none
_refine_ls_goodness_of_fit_ref 1.020
_refine_ls_hydrogen_treatment constr
_refine_ls_matrix_type full
_refine_ls_number_parameters 798
_refine_ls_number_reflns 13172
_refine_ls_number_restraints 1
_refine_ls_restrained_S_all 1.020
_refine_ls_R_factor_all 0.0583
_refine_ls_R_factor_gt 0.0414
_refine_ls_shift/su_max 0.001
_refine_ls_shift/su_mean 0.000
_refine_ls_structure_factor_coef Fsqd
_refine_ls_weighting_details 'w=1/[\s^2^(Fo^2^)+(0.0659P)^2^+1.3087P] where P=(Fo^2^+2Fc^2^)/3'
_refine_ls_weighting_scheme calc
_refine_ls_wR_factor_gt 0.1024
_refine_ls_wR_factor_ref 0.1100
_reflns_Friedel_coverage 0.000
_reflns_number_gt 10951
_reflns_number_total 13172
_reflns_threshold_expression 'I > 2\s(I)'
_cod_data_source_file d0dt00181c2.cif
_cod_data_source_block mo_yj030_0m
_cod_depositor_comments 'Adding full bibliography for 7703636--7703637.cif.'
_cod_database_code 7703636
_shelx_shelxl_version_number 2014/7
_shelx_space_group_comment
;
The symmetry employed for this shelxl refinement is uniquely defined
by the following loop, which should always be used as a source of
symmetry information in preference to the above space-group names.
They are only intended as comments.
;
_olex2_refinement_description
;
1. Twinned data refinement
 Scales: 0.7489(7)
 0.2511(7)
2. Fixed Uiso
 At 1.2 times of:
  All C(H) groups
 At 1.5 times of:
  All C(H,H,H) groups, All O(H) groups
3. Rigid bond restraints
 N19, N20
 with sigma for 1-2 distances of 0.001 and sigma for 1-3 distances of 0.002
4.a Aromatic/amide H refined with riding coordinates:
 C27(H27), C26(H26), C25(H25), C14(H14), C8(H8), C28(H28), C3(H3), C12(H12),
 C4(H4), C9(H9), C48(H48), C35(H35), C45(H45), C1(H1), C13(H13), C38(H38),
 C2(H2), C40(H40), C24(H24), C37(H37), C47(H47), C10(H10), C44(H44), C33(H33),
 C32(H32), C46(H46), C15(H15), C39(H39), C16(H16), C20(H20), C34(H34), C21(H21),
  C22(H22), C11(H11), C36(H36), C23(H23)
4.b Idealised Me refined as rotating group:
 C49(H49A,H49B,H49C), C50(H50A,H50B,H50C)
4.c Idealised tetrahedral OH refined as rotating group:
 O6(H6), O5(H5)
;
_olex2_submission_special_instructions 'No special instructions were received'

loop_
_space_group_symop_operation_xyz
'x, y, z'
'-x, -y, -z'

loop_
_atom_site_label
_atom_site_type_symbol
_atom_site_fract_x
_atom_site_fract_y
_atom_site_fract_z
_atom_site_U_iso_or_equiv
_atom_site_adp_type
_atom_site_occupancy
_atom_site_site_symmetry_order
_atom_site_calc_flag
_atom_site_refinement_flags_posn
_atom_site_refinement_flags_adp
_atom_site_refinement_flags_occupancy
_atom_site_disorder_assembly
_atom_site_disorder_group
Co3 Co 0.15155(3) 0.82638(3) 0.27143(2) 0.01476(9) Uani 1 1 d . . . . .
Co1 Co 0.45331(3) 0.52644(3) 0.10104(2) 0.01455(9) Uani 1 1 d . . . . .
Co4 Co 0.07190(3) 0.89274(3) 0.46982(2) 0.01435(9) Uani 1 1 d . . . . .
Co2 Co 0.39397(3) 0.73712(3) 0.16324(2) 0.01558(9) Uani 1 1 d . . . . .
O3 O 0.11368(14) 0.72627(13) 0.22476(12) 0.0187(4) Uani 1 1 d . . . . .
O4 O 0.02007(15) 0.82237(14) 0.60210(13) 0.0221(4) Uani 1 1 d . . . . .
O1 O 0.31609(14) 0.51040(14) 0.19685(13) 0.0204(4) Uani 1 1 d . . . . .
O2 O 0.47312(15) 0.78359(15) 0.22912(13) 0.0232(4) Uani 1 1 d . . . . .
N1 N 0.50815(17) 0.38451(16) 0.18407(15) 0.0169(5) Uani 1 1 d . . . . .
N27 N -0.13299(18) 1.02700(16) 0.41306(16) 0.0193(5) Uani 1 1 d . . . . .
N15 N 0.29353(17) 0.70970(17) 0.28691(15) 0.0185(5) Uani 1 1 d . . . . .
N18 N 0.02909(17) 0.91880(16) 0.20302(15) 0.0163(4) Uani 1 1 d . . . . .
N23 N 0.19931(19) 0.98559(18) 0.31089(16) 0.0221(5) Uani 1 1 d . . . . .
N22 N 0.14915(18) 0.93347(17) 0.33832(15) 0.0204(5) Uani 1 1 d . . . . .
N5 N 0.35872(18) 0.67667(16) 0.07525(16) 0.0192(5) Uani 1 1 d . . . . .
N26 N -0.08029(17) 0.99882(17) 0.46860(15) 0.0183(5) Uani 1 1 d . . . . .
N8 N 0.50264(18) 0.58992(17) 0.18057(16) 0.0215(5) Uani 1 1 d . . . . .
N16 N 0.31204(19) 0.63016(18) 0.33505(16) 0.0217(5) Uani 1 1 d . . . . .
N25 N 0.21406(17) 0.78385(17) 0.50963(15) 0.0183(5) Uani 1 1 d . . . . .
N11 N 0.49188(18) 0.79884(17) 0.05585(15) 0.0204(5) Uani 1 1 d . . . . .
N13 N 0.24678(18) 0.93740(18) 0.09752(16) 0.0212(5) Uani 1 1 d . . . . .
N2 N 0.58765(18) 0.51579(17) -0.00207(15) 0.0187(5) Uani 1 1 d . . . . .
N6 N 0.28174(18) 0.71099(16) 0.04428(15) 0.0172(5) Uani 1 1 d . . . . .
N7 N 0.2084(2) 0.74510(19) 0.01273(17) 0.0270(6) Uani 1 1 d . . . . .
N19 N 0.05624(17) 0.79152(16) 0.40194(14) 0.0175(4) Uani 1 1 d . U . . .
N12 N 0.26059(18) 0.86927(17) 0.15545(16) 0.0208(5) Uani 1 1 d . . . . .
N3 N 0.65068(18) 0.55392(18) -0.01557(17) 0.0229(5) Uani 1 1 d . . . . .
N9 N 0.5845(2) 0.56469(17) 0.19853(17) 0.0255(5) Uani 1 1 d . . . . .
C41 C 0.1976(2) 0.7231(2) 0.58918(19) 0.0194(6) Uani 1 1 d . . . . .
C42 C 0.0875(2) 0.76012(19) 0.64253(18) 0.0190(6) Uani 1 1 d . . . . .
N24 N 0.2476(3) 1.0361(2) 0.2830(2) 0.0439(8) Uani 1 1 d . . . . .
C27 C -0.1082(2) 1.0254(2) 0.0876(2) 0.0265(6) Uani 1 1 d . . . . .
H27 H -0.1549 1.0622 0.0479 0.032 Uiso 1 1 calc R . . . .
C5 C 0.4364(2) 0.3620(2) 0.25520(18) 0.0187(6) Uani 1 1 d . . . . .
C29 C -0.0100(2) 0.87201(19) 0.16715(18) 0.0174(5) Uani 1 1 d . . . . .
N17 N 0.3325(3) 0.5542(2) 0.38074(19) 0.0385(7) Uani 1 1 d . . . . .
N20 N -0.0235(2) 0.78857(19) 0.39858(16) 0.0253(5) Uani 1 1 d . U . . .
C6 C 0.3266(2) 0.4335(2) 0.25222(18) 0.0189(6) Uani 1 1 d . . . . .
C30 C 0.0360(2) 0.76173(19) 0.19047(17) 0.0157(5) Uani 1 1 d . . . . .
N14 N 0.2324(3) 1.0057(2) 0.0395(2) 0.0467(8) Uani 1 1 d . . . . .
C26 C -0.0694(2) 1.0731(2) 0.1249(2) 0.0245(6) Uani 1 1 d . . . . .
H26 H -0.0892 1.1433 0.1115 0.029 Uiso 1 1 calc R . . . .
C25 C -0.0011(2) 1.0175(2) 0.1822(2) 0.0220(6) Uani 1 1 d . . . . .
H25 H 0.0253 1.0509 0.2077 0.026 Uiso 1 1 calc R . . . .
C14 C 0.5726(3) 0.8353(2) -0.0998(2) 0.0340(7) Uani 1 1 d . . . . .
H14 H 0.5756 0.8386 -0.1621 0.041 Uiso 1 1 calc R . . . .
C8 C 0.2292(2) 0.3189(2) 0.3368(2) 0.0268(6) Uani 1 1 d . . . . .
H8 H 0.2899 0.2633 0.3192 0.032 Uiso 1 1 calc R . . . .
C7 C 0.2325(2) 0.4142(2) 0.31167(18) 0.0202(6) Uani 1 1 d . . . . .
C28 C -0.0781(2) 0.9226(2) 0.10890(19) 0.0224(6) Uani 1 1 d . . . . .
H28 H -0.1037 0.8879 0.0841 0.027 Uiso 1 1 calc R . . . .
C3 C 0.5694(2) 0.2228(2) 0.3179(2) 0.0295(7) Uani 1 1 d . . . . .
H3 H 0.5910 0.1684 0.3643 0.035 Uiso 1 1 calc R . . . .
C18 C 0.5354(2) 0.8229(2) 0.1809(2) 0.0208(6) Uani 1 1 d . . . . .
C12 C 0.1430(2) 0.4958(2) 0.33690(19) 0.0234(6) Uani 1 1 d . . . . .
H12 H 0.1449 0.5608 0.3193 0.028 Uiso 1 1 calc R . . . .
N28 N -0.1857(2) 1.0566(2) 0.3614(2) 0.0359(7) Uani 1 1 d . . . . .
C31 C -0.0066(2) 0.69438(19) 0.17399(18) 0.0178(5) Uani 1 1 d . . . . .
C4 C 0.4643(2) 0.2831(2) 0.3248(2) 0.0270(7) Uani 1 1 d . . . . .
H4 H 0.4126 0.2708 0.3758 0.032 Uiso 1 1 calc R . . . .
C9 C 0.1370(3) 0.3057(3) 0.3877(2) 0.0323(7) Uani 1 1 d . . . . .
H9 H 0.1344 0.2410 0.4052 0.039 Uiso 1 1 calc R . . . .
C19 C 0.5869(2) 0.8616(2) 0.2244(2) 0.0232(6) Uani 1 1 d . . . . .
C48 C -0.0485(2) 0.7441(2) 0.7790(2) 0.0290(7) Uani 1 1 d . . . . .
H48 H -0.0972 0.7705 0.7406 0.035 Uiso 1 1 calc R . . . .
C35 C -0.1504(2) 0.6475(2) 0.1805(2) 0.0277(7) Uani 1 1 d . . . . .
H35 H -0.2237 0.6625 0.1911 0.033 Uiso 1 1 calc R . . . .
C45 C 0.0936(3) 0.6688(2) 0.8922(2) 0.0295(7) Uani 1 1 d . . . . .
H45 H 0.1421 0.6428 0.9308 0.035 Uiso 1 1 calc R . . . .
C43 C 0.0574(2) 0.7281(2) 0.74197(18) 0.0204(6) Uani 1 1 d . . . . .
C1 C 0.6092(2) 0.3254(2) 0.1783(2) 0.0215(6) Uani 1 1 d . . . . .
H1 H 0.6602 0.3405 0.1282 0.026 Uiso 1 1 calc R . . . .
C17 C 0.5556(2) 0.8286(2) 0.0801(2) 0.0217(6) Uani 1 1 d . . . . .
C13 C 0.5011(2) 0.8017(2) -0.0322(2) 0.0282(7) Uani 1 1 d . . . . .
H13 H 0.4568 0.7798 -0.0494 0.034 Uiso 1 1 calc R . . . .
C38 C 0.3961(2) 0.6805(2) 0.4839(2) 0.0309(7) Uani 1 1 d . . . . .
H38 H 0.4650 0.6694 0.4478 0.037 Uiso 1 1 calc R . . . .
C2 C 0.6420(2) 0.2429(2) 0.2430(2) 0.0275(7) Uani 1 1 d . . . . .
H2 H 0.7139 0.2007 0.2357 0.033 Uiso 1 1 calc R . . . .
N21 N -0.0992(2) 0.7825(3) 0.3941(2) 0.0450(8) Uani 1 1 d . . . . .
C40 C 0.2776(2) 0.6360(2) 0.6148(2) 0.0281(7) Uani 1 1 d . . . . .
H40 H 0.2636 0.5914 0.6681 0.034 Uiso 1 1 calc R . . . .
C24 C 0.6065(2) 0.8130(2) 0.3098(2) 0.0284(7) Uani 1 1 d . . . . .
H24 H 0.5880 0.7564 0.3377 0.034 Uiso 1 1 calc R . . . .
C37 C 0.3114(2) 0.7633(2) 0.4596(2) 0.0225(6) Uani 1 1 d . . . . .
H37 H 0.3235 0.8069 0.4049 0.027 Uiso 1 1 calc R . . . .
C47 C -0.0825(3) 0.7213(2) 0.8724(2) 0.0354(8) Uani 1 1 d . . . . .
H47 H -0.1542 0.7305 0.8978 0.043 Uiso 1 1 calc R . . . .
C10 C 0.0487(2) 0.3874(3) 0.4129(2) 0.0335(7) Uani 1 1 d . . . . .
H10 H -0.0143 0.3783 0.4479 0.040 Uiso 1 1 calc R . . . .
C44 C 0.1280(2) 0.6906(2) 0.7990(2) 0.0249(6) Uani 1 1 d . . . . .
H44 H 0.2001 0.6800 0.7739 0.030 Uiso 1 1 calc R . . . .
C33 C 0.0277(3) 0.5342(2) 0.1409(2) 0.0273(7) Uani 1 1 d . . . . .
H33 H 0.0759 0.4721 0.1237 0.033 Uiso 1 1 calc R . . . .
C32 C 0.0645(2) 0.6024(2) 0.15014(19) 0.0208(6) Uani 1 1 d . . . . .
H32 H 0.1378 0.5868 0.1403 0.025 Uiso 1 1 calc R . . . .
C46 C -0.0111(3) 0.6849(2) 0.9285(2) 0.0342(8) Uani 1 1 d . . . . .
H46 H -0.0348 0.6710 0.9924 0.041 Uiso 1 1 calc R . . . .
C15 C 0.6389(3) 0.8636(2) -0.0747(2) 0.0356(8) Uani 1 1 d . . . . .
H15 H 0.6888 0.8868 -0.1196 0.043 Uiso 1 1 calc R . . . .
C39 C 0.3782(3) 0.6155(2) 0.5610(2) 0.0332(7) Uani 1 1 d . . . . .
H39 H 0.4341 0.5570 0.5774 0.040 Uiso 1 1 calc R . . . .
N10 N 0.6662(3) 0.5392(2) 0.2161(3) 0.0554(10) Uani 1 1 d . . . . .
C16 C 0.6327(2) 0.8582(2) 0.0169(2) 0.0302(7) Uani 1 1 d . . . . .
H16 H 0.6801 0.8744 0.0357 0.036 Uiso 1 1 calc R . . . .
C20 C 0.6112(2) 0.9469(2) 0.1849(2) 0.0313(7) Uani 1 1 d . . . . .
H20 H 0.5975 0.9810 0.1270 0.038 Uiso 1 1 calc R . . . .
C34 C -0.0800(2) 0.5562(2) 0.1570(2) 0.0282(7) Uani 1 1 d . . . . .
H34 H -0.1050 0.5087 0.1517 0.034 Uiso 1 1 calc R . . . .
C21 C 0.6556(3) 0.9811(2) 0.2314(3) 0.0370(8) Uani 1 1 d . . . . .
H21 H 0.6709 1.0397 0.2055 0.044 Uiso 1 1 calc R . . . .
C22 C 0.6776(3) 0.9315(3) 0.3140(3) 0.0417(9) Uani 1 1 d . . . . .
H22 H 0.7097 0.9547 0.3441 0.050 Uiso 1 1 calc R . . . .
C11 C 0.0516(2) 0.4819(2) 0.3876(2) 0.0293(7) Uani 1 1 d . . . . .
H11 H -0.0093 0.5374 0.4050 0.035 Uiso 1 1 calc R . . . .
C36 C -0.1142(2) 0.7170(2) 0.18856(19) 0.0229(6) Uani 1 1 d . . . . .
H36 H -0.1626 0.7799 0.2040 0.027 Uiso 1 1 calc R . . . .
N4 N 0.7115(2) 0.5895(3) -0.0282(2) 0.0511(9) Uani 1 1 d . . . . .
C23 C 0.6531(3) 0.8469(3) 0.3542(2) 0.0372(8) Uani 1 1 d . . . . .
H23 H 0.6681 0.8126 0.4118 0.045 Uiso 1 1 calc R . . . .
O6 O 0.34567(19) 0.3858(2) 0.52687(19) 0.0525(7) Uani 1 1 d . . . . .
H6 H 0.3599 0.4334 0.4913 0.079 Uiso 1 1 calc GR . . . .
C49 C 0.2368(3) 0.4172(3) 0.5645(3) 0.0471(9) Uani 1 1 d . . . . .
H49A H 0.1992 0.4270 0.5178 0.071 Uiso 1 1 calc GR . . . .
H49B H 0.2136 0.4798 0.5872 0.071 Uiso 1 1 calc GR . . . .
H49C H 0.2221 0.3665 0.6147 0.071 Uiso 1 1 calc GR . . . .
O5 O 0.3930(2) 1.0833(2) 0.3404(2) 0.0581(8) Uani 1 1 d . . . . .
H5 H 0.3500 1.0758 0.3190 0.087 Uiso 1 1 calc GR . . . .
C50 C 0.3778(5) 1.0480(4) 0.4336(3) 0.0839(17) Uani 1 1 d . . . . .
H50A H 0.3876 0.9776 0.4441 0.126 Uiso 1 1 calc GR . . . .
H50B H 0.3064 1.0859 0.4637 0.126 Uiso 1 1 calc GR . . . .
H50C H 0.4286 1.0559 0.4584 0.126 Uiso 1 1 calc GR . . . .

loop_
_atom_site_aniso_label
_atom_site_aniso_U_11
_atom_site_aniso_U_22
_atom_site_aniso_U_33
_atom_site_aniso_U_23
_atom_site_aniso_U_13
_atom_site_aniso_U_12
Co3 0.01562(17) 0.01578(18) 0.01262(18) -0.00420(14) -0.00142(14) -0.00545(14)
Co1 0.01295(17) 0.01604(18) 0.01274(18) -0.00358(13) -0.00106(13) -0.00384(14)
Co4 0.01415(17) 0.01695(18) 0.01086(17) -0.00292(13) -0.00195(13) -0.00473(14)
Co2 0.01487(17) 0.01752(18) 0.01414(18) -0.00497(14) -0.00081(14) -0.00587(14)
O3 0.0203(10) 0.0173(9) 0.0188(10) -0.0043(8) -0.0052(8) -0.0057(8)
O4 0.0200(10) 0.0265(10) 0.0166(10) 0.0005(8) -0.0029(8) -0.0083(8)
O1 0.0171(9) 0.0229(10) 0.0164(10) -0.0023(8) 0.0000(8) -0.0057(8)
O2 0.0231(10) 0.0294(11) 0.0197(10) -0.0056(8) -0.0006(8) -0.0139(9)
N1 0.0163(11) 0.0174(11) 0.0162(11) -0.0048(9) -0.0015(9) -0.0056(9)
N27 0.0180(11) 0.0186(11) 0.0207(12) -0.0083(10) -0.0037(10) -0.0034(9)
N15 0.0168(11) 0.0193(12) 0.0176(12) -0.0030(9) -0.0020(9) -0.0060(9)
N18 0.0173(11) 0.0167(11) 0.0155(11) -0.0046(9) -0.0021(9) -0.0067(9)
N23 0.0268(13) 0.0239(12) 0.0160(12) -0.0040(10) -0.0051(10) -0.0089(11)
N22 0.0250(12) 0.0239(12) 0.0142(11) -0.0060(9) 0.0009(9) -0.0124(10)
N5 0.0194(12) 0.0177(11) 0.0202(12) -0.0054(9) -0.0053(9) -0.0043(9)
N26 0.0163(11) 0.0208(12) 0.0157(11) -0.0049(9) -0.0050(9) -0.0026(9)
N8 0.0176(12) 0.0231(12) 0.0236(13) -0.0099(10) -0.0040(10) -0.0038(10)
N16 0.0263(13) 0.0248(13) 0.0164(12) -0.0044(10) -0.0039(10) -0.0113(10)
N25 0.0190(11) 0.0206(12) 0.0158(11) -0.0068(9) -0.0042(9) -0.0052(9)
N11 0.0179(11) 0.0211(12) 0.0173(12) -0.0038(9) -0.0010(9) -0.0040(10)
N13 0.0202(12) 0.0284(13) 0.0205(13) -0.0066(11) -0.0022(10) -0.0139(10)
N2 0.0186(11) 0.0224(12) 0.0157(11) -0.0063(9) 0.0004(9) -0.0091(10)
N6 0.0225(12) 0.0152(11) 0.0128(11) -0.0046(9) -0.0010(9) -0.0064(9)
N7 0.0251(13) 0.0283(13) 0.0267(14) -0.0043(11) -0.0115(11) -0.0048(11)
N19 0.0174(10) 0.0205(11) 0.0115(11) -0.0087(9) -0.0016(9) -0.0014(9)
N12 0.0175(11) 0.0214(12) 0.0190(12) -0.0059(10) 0.0005(9) -0.0041(10)
N3 0.0179(11) 0.0243(13) 0.0263(13) -0.0111(10) -0.0008(10) -0.0059(10)
N9 0.0343(15) 0.0160(12) 0.0240(13) 0.0047(10) -0.0137(11) -0.0067(11)
C41 0.0237(14) 0.0177(13) 0.0171(14) -0.0036(11) -0.0052(11) -0.0067(11)
C42 0.0246(14) 0.0165(13) 0.0179(13) -0.0026(11) -0.0055(11) -0.0090(11)
N24 0.059(2) 0.0547(19) 0.0353(17) 0.0003(14) -0.0050(15) -0.0458(17)
C27 0.0248(15) 0.0234(15) 0.0288(16) 0.0022(12) -0.0113(13) -0.0063(12)
C5 0.0190(13) 0.0188(13) 0.0182(14) -0.0049(11) -0.0026(11) -0.0067(11)
C29 0.0167(13) 0.0178(13) 0.0155(13) -0.0038(10) 0.0014(10) -0.0067(11)
N17 0.062(2) 0.0299(15) 0.0253(14) 0.0056(12) -0.0157(14) -0.0205(14)
N20 0.0274(12) 0.0309(13) 0.0192(12) -0.0026(10) -0.0018(10) -0.0152(11)
C6 0.0181(13) 0.0229(14) 0.0152(13) -0.0056(11) -0.0007(11) -0.0076(11)
C30 0.0180(12) 0.0159(13) 0.0121(12) -0.0024(10) -0.0007(10) -0.0067(11)
N14 0.0512(19) 0.0498(18) 0.0459(19) 0.0275(15) -0.0267(16) -0.0345(16)
C26 0.0252(15) 0.0127(13) 0.0299(16) -0.0002(12) -0.0052(13) -0.0038(11)
C25 0.0211(14) 0.0186(14) 0.0247(15) -0.0068(12) -0.0012(12) -0.0063(11)
C14 0.0357(18) 0.0390(18) 0.0172(15) -0.0010(14) 0.0014(13) -0.0106(15)
C8 0.0257(15) 0.0264(16) 0.0249(15) -0.0044(13) -0.0016(12) -0.0087(13)
C7 0.0180(13) 0.0261(15) 0.0147(13) -0.0015(11) -0.0026(11) -0.0080(12)
C28 0.0234(14) 0.0237(14) 0.0232(15) -0.0012(12) -0.0087(12) -0.0107(12)
C3 0.0287(16) 0.0229(15) 0.0324(17) 0.0050(13) -0.0131(13) -0.0063(13)
C18 0.0163(13) 0.0158(13) 0.0272(15) -0.0037(11) -0.0038(11) -0.0032(11)
C12 0.0184(14) 0.0294(16) 0.0180(14) -0.0016(12) -0.0020(11) -0.0072(12)
N28 0.0353(15) 0.0358(15) 0.0407(17) -0.0103(13) -0.0260(14) -0.0022(12)
C31 0.0230(14) 0.0170(13) 0.0147(13) -0.0011(10) -0.0044(11) -0.0091(11)
C4 0.0255(15) 0.0270(16) 0.0254(16) 0.0025(13) -0.0047(12) -0.0112(13)
C9 0.0338(18) 0.0361(18) 0.0314(17) -0.0007(14) -0.0061(14) -0.0205(15)
C19 0.0169(13) 0.0218(14) 0.0323(16) -0.0096(12) -0.0028(12) -0.0069(11)
C48 0.0281(16) 0.0285(16) 0.0225(15) -0.0013(13) -0.0037(13) -0.0058(13)
C35 0.0256(15) 0.0319(16) 0.0306(17) -0.0073(13) -0.0016(13) -0.0171(13)
C45 0.049(2) 0.0283(16) 0.0181(15) -0.0007(12) -0.0114(14) -0.0201(15)
C43 0.0281(15) 0.0170(13) 0.0168(14) -0.0029(11) -0.0037(11) -0.0098(12)
C1 0.0167(13) 0.0238(15) 0.0231(15) -0.0052(12) -0.0040(11) -0.0060(11)
C17 0.0189(13) 0.0187(13) 0.0239(15) -0.0026(11) -0.0031(11) -0.0049(11)
C13 0.0310(16) 0.0308(16) 0.0198(15) -0.0010(13) -0.0033(13) -0.0117(14)
C38 0.0179(14) 0.0381(18) 0.0329(18) -0.0134(15) -0.0034(13) -0.0036(13)
C2 0.0187(14) 0.0238(15) 0.0383(18) -0.0052(13) -0.0084(13) -0.0044(12)
N21 0.0363(16) 0.072(2) 0.0384(17) -0.0025(16) -0.0070(13) -0.0356(16)
C40 0.0306(16) 0.0234(15) 0.0257(16) -0.0041(13) -0.0093(13) -0.0031(13)
C24 0.0254(15) 0.0335(17) 0.0298(17) -0.0112(14) -0.0017(13) -0.0134(13)
C37 0.0191(14) 0.0288(15) 0.0199(14) -0.0101(12) -0.0007(11) -0.0078(12)
C47 0.0323(18) 0.0342(18) 0.0255(17) -0.0003(14) 0.0038(14) -0.0078(14)
C10 0.0206(15) 0.051(2) 0.0256(16) -0.0017(15) 0.0025(13) -0.0174(15)
C44 0.0335(17) 0.0243(15) 0.0220(15) -0.0017(12) -0.0069(13) -0.0160(13)
C33 0.0365(17) 0.0194(14) 0.0259(16) -0.0056(12) -0.0054(13) -0.0098(13)
C32 0.0238(14) 0.0179(13) 0.0206(14) -0.0010(11) -0.0058(11) -0.0079(11)
C46 0.055(2) 0.0274(16) 0.0143(15) -0.0040(12) -0.0006(14) -0.0136(15)
C15 0.0279(17) 0.0366(18) 0.0312(18) 0.0035(14) 0.0048(14) -0.0139(15)
C39 0.0257(16) 0.0296(17) 0.0340(18) -0.0077(14) -0.0106(14) 0.0042(13)
N10 0.0421(19) 0.0462(19) 0.085(3) 0.0143(18) -0.0483(19) -0.0139(15)
C16 0.0258(16) 0.0324(17) 0.0293(17) -0.0007(13) 0.0011(13) -0.0151(13)
C20 0.0278(16) 0.0255(16) 0.0420(19) -0.0064(14) -0.0042(14) -0.0127(13)
C34 0.0365(17) 0.0258(16) 0.0297(16) -0.0046(13) -0.0041(14) -0.0205(14)
C21 0.0318(17) 0.0259(16) 0.058(2) -0.0157(16) -0.0024(16) -0.0145(14)
C22 0.0309(18) 0.047(2) 0.061(2) -0.0299(19) -0.0075(17) -0.0166(16)
C11 0.0189(15) 0.0388(18) 0.0220(15) -0.0032(13) -0.0004(12) -0.0064(13)
C36 0.0237(14) 0.0216(14) 0.0232(15) -0.0058(12) -0.0016(12) -0.0092(12)
N4 0.0329(16) 0.060(2) 0.071(2) -0.0304(18) 0.0092(15) -0.0298(16)
C23 0.0364(18) 0.044(2) 0.0369(19) -0.0158(16) -0.0089(15) -0.0143(16)
O6 0.0290(13) 0.0536(16) 0.0478(16) 0.0223(13) -0.0048(12) -0.0093(12)
C49 0.0315(19) 0.053(2) 0.040(2) 0.0035(18) -0.0009(16) -0.0112(17)
O5 0.0547(18) 0.0596(18) 0.069(2) -0.0185(16) -0.0116(15) -0.0257(15)
C50 0.090(4) 0.097(4) 0.059(3) -0.019(3) -0.032(3) -0.013(3)

loop_
_atom_type_symbol
_atom_type_description
_atom_type_scat_dispersion_real
_atom_type_scat_dispersion_imag
_atom_type_scat_source
C C 0.0033 0.0016 'International Tables Vol C Tables 4.2.6.8 and 6.1.1.4'
H H 0.0000 0.0000 'International Tables Vol C Tables 4.2.6.8 and 6.1.1.4'
Co Co 0.3494 0.9721 'International Tables Vol C Tables 4.2.6.8 and 6.1.1.4'
N N 0.0061 0.0033 'International Tables Vol C Tables 4.2.6.8 and 6.1.1.4'
O O 0.0106 0.0060 'International Tables Vol C Tables 4.2.6.8 and 6.1.1.4'

loop_
_geom_angle_atom_site_label_1
_geom_angle_atom_site_label_2
_geom_angle_atom_site_label_3
_geom_angle
_geom_angle_site_symmetry_1
_geom_angle_site_symmetry_3
_geom_angle_publ_flag
O3 Co3 N19 86.58(8) . . ?
O3 Co3 N12 103.38(8) . . ?
N15 Co3 O3 87.19(8) . . ?
N15 Co3 N18 155.04(9) . . ?
N15 Co3 N22 102.81(9) . . ?
N15 Co3 N19 98.22(9) . . ?
N15 Co3 N12 78.42(9) . . ?
N18 Co3 O3 75.26(8) . . ?
N18 Co3 N19 98.29(8) . . ?
N18 Co3 N12 88.39(9) . . ?
N22 Co3 O3 165.13(8) . . ?
N22 Co3 N18 98.12(9) . . ?
N22 Co3 N19 81.17(8) . . ?
N22 Co3 N12 89.54(9) . . ?
N19 Co3 N12 169.21(9) . . ?
O1 Co1 N8 99.04(8) . . ?
N1 Co1 O1 74.41(8) . . ?
N1 Co1 N8 89.56(9) . . ?
N5 Co1 O1 85.43(8) . . ?
N5 Co1 N1 155.16(9) . . ?
N5 Co1 N8 79.27(9) . . ?
N5 Co1 N2 94.32(9) . 2_665 ?
N2 Co1 O1 89.19(8) 2_665 . ?
N2 Co1 O1 167.55(8) . . ?
N2 Co1 N1 99.65(9) 2_665 . ?
N2 Co1 N1 100.01(9) . . ?
N2 Co1 N5 102.45(9) . . ?
N2 Co1 N8 91.96(9) . . ?
N2 Co1 N8 169.06(9) 2_665 . ?
N2 Co1 N2 80.69(9) . 2_665 ?
O4 Co4 N26 88.67(8) . 2_576 ?
O4 Co4 N25 75.23(8) . . ?
O4 Co4 N19 93.60(8) . . ?
N22 Co4 O4 168.01(8) . . ?
N22 Co4 N26 99.84(9) . . ?
N22 Co4 N26 97.01(9) . 2_576 ?
N22 Co4 N25 94.09(9) . . ?
N22 Co4 N19 81.37(9) . . ?
N26 Co4 O4 91.42(8) . . ?
N26 Co4 N26 81.48(9) . 2_576 ?
N26 Co4 N25 164.70(9) . . ?
N26 Co4 N25 90.61(8) 2_576 . ?
N26 Co4 N19 95.16(8) . . ?
N26 Co4 N19 176.00(8) 2_576 . ?
N25 Co4 N19 93.15(8) . . ?
N15 Co2 O2 91.13(8) . . ?
N15 Co2 N5 102.32(9) . . ?
N15 Co2 N8 91.56(9) . . ?
N15 Co2 N11 163.27(9) . . ?
N15 Co2 N12 79.48(9) . . ?
N5 Co2 O2 163.78(8) . . ?
N5 Co2 N8 80.20(9) . . ?
N5 Co2 N11 92.82(9) . . ?
N5 Co2 N12 92.94(9) . . ?
N8 Co2 O2 90.54(8) . . ?
N8 Co2 N11 98.07(9) . . ?
N8 Co2 N12 167.37(9) . . ?
N11 Co2 O2 75.21(8) . . ?
N12 Co2 O2 98.46(8) . . ?
N12 Co2 N11 92.81(9) . . ?
C30 O3 Co3 117.31(16) . . ?
C42 O4 Co4 117.66(18) . . ?
C6 O1 Co1 118.36(17) . . ?
C18 O2 Co2 117.75(18) . . ?
C5 N1 Co1 116.23(17) . . ?
C1 N1 Co1 124.60(19) . . ?
C1 N1 C5 118.3(2) . . ?
N28 N27 N26 177.7(3) . . ?
Co3 N15 Co2 101.64(10) . . ?
N16 N15 Co3 131.44(19) . . ?
N16 N15 Co2 123.10(19) . . ?
C29 N18 Co3 116.26(17) . . ?
C25 N18 Co3 124.80(18) . . ?
C25 N18 C29 118.2(2) . . ?
N24 N23 N22 178.9(3) . . ?
Co4 N22 Co3 100.49(10) . . ?
N23 N22 Co3 126.81(19) . . ?
N23 N22 Co4 130.77(19) . . ?
Co1 N5 Co2 101.13(10) . . ?
N6 N5 Co1 127.33(18) . . ?
N6 N5 Co2 127.21(18) . . ?
Co4 N26 Co4 98.52(9) . 2_576 ?
N27 N26 Co4 118.68(18) . 2_576 ?
N27 N26 Co4 131.35(19) . . ?
Co2 N8 Co1 98.81(10) . . ?
N9 N8 Co1 129.7(2) . . ?
N9 N8 Co2 126.2(2) . . ?
N17 N16 N15 178.1(3) . . ?
C41 N25 Co4 114.23(18) . . ?
C37 N25 Co4 126.79(19) . . ?
C37 N25 C41 118.3(2) . . ?
C17 N11 Co2 116.32(18) . . ?
C13 N11 Co2 124.8(2) . . ?
C13 N11 C17 118.6(3) . . ?
N12 N13 N14 179.6(3) . . ?
Co1 N2 Co1 99.31(9) . 2_665 ?
N3 N2 Co1 129.70(19) . . ?
N3 N2 Co1 126.63(19) . 2_665 ?
N7 N6 N5 178.6(3) . . ?
Co3 N19 Co4 96.37(9) . . ?
N20 N19 Co3 114.57(18) . . ?
N20 N19 Co4 125.78(18) . . ?
Co2 N12 Co3 98.83(10) . . ?
N13 N12 Co3 130.8(2) . . ?
N13 N12 Co2 129.4(2) . . ?
N4 N3 N2 179.4(4) . . ?
N10 N9 N8 179.7(4) . . ?
N25 C41 C42 112.8(2) . . ?
N25 C41 C40 121.6(3) . . ?
C40 C41 C42 125.7(3) . . ?
O4 C42 C41 117.7(2) . . ?
O4 C42 C43 119.4(3) . . ?
C43 C42 C41 122.9(2) . . ?
C26 C27 H27 120.4 . . ?
C26 C27 C28 119.1(3) . . ?
C28 C27 H27 120.4 . . ?
N1 C5 C6 112.6(2) . . ?
N1 C5 C4 122.4(3) . . ?
C4 C5 C6 125.0(3) . . ?
N18 C29 C30 112.6(2) . . ?
N18 C29 C28 122.5(2) . . ?
C28 C29 C30 124.7(2) . . ?
N21 N20 N19 177.5(3) . . ?
O1 C6 C5 117.3(2) . . ?
O1 C6 C7 119.8(2) . . ?
C7 C6 C5 122.8(2) . . ?
O3 C30 C29 117.3(2) . . ?
O3 C30 C31 119.5(2) . . ?
C31 C30 C29 123.2(2) . . ?
C27 C26 H26 120.4 . . ?
C27 C26 C25 119.1(3) . . ?
C25 C26 H26 120.4 . . ?
N18 C25 C26 122.6(3) . . ?
N18 C25 H25 118.7 . . ?
C26 C25 H25 118.7 . . ?
C13 C14 H14 120.7 . . ?
C15 C14 H14 120.7 . . ?
C15 C14 C13 118.5(3) . . ?
C7 C8 H8 120.1 . . ?
C9 C8 H8 120.1 . . ?
C9 C8 C7 119.7(3) . . ?
C8 C7 C6 122.0(3) . . ?
C8 C7 C12 120.0(3) . . ?
C12 C7 C6 117.8(3) . . ?
C27 C28 H28 120.8 . . ?
C29 C28 C27 118.4(3) . . ?
C29 C28 H28 120.8 . . ?
C4 C3 H3 120.4 . . ?
C2 C3 H3 120.4 . . ?
C2 C3 C4 119.1(3) . . ?
O2 C18 C19 119.1(3) . . ?
O2 C18 C17 117.5(2) . . ?
C19 C18 C17 123.4(2) . . ?
C7 C12 H12 120.1 . . ?
C11 C12 C7 119.9(3) . . ?
C11 C12 H12 120.1 . . ?
C32 C31 C30 117.7(2) . . ?
C36 C31 C30 122.0(2) . . ?
C36 C31 C32 120.0(2) . . ?
C5 C4 H4 120.8 . . ?
C3 C4 C5 118.4(3) . . ?
C3 C4 H4 120.8 . . ?
C8 C9 H9 120.1 . . ?
C10 C9 C8 119.8(3) . . ?
C10 C9 H9 120.1 . . ?
C24 C19 C18 117.7(3) . . ?
C24 C19 C20 119.7(3) . . ?
C20 C19 C18 122.6(3) . . ?
C43 C48 H48 120.1 . . ?
C47 C48 H48 120.1 . . ?
C47 C48 C43 119.7(3) . . ?
C34 C35 H35 119.9 . . ?
C34 C35 C36 120.2(3) . . ?
C36 C35 H35 119.9 . . ?
C44 C45 H45 120.1 . . ?
C46 C45 H45 120.1 . . ?
C46 C45 C44 119.7(3) . . ?
C48 C43 C42 117.0(3) . . ?
C44 C43 C42 123.1(3) . . ?
C44 C43 C48 119.7(3) . . ?
N1 C1 H1 118.8 . . ?
N1 C1 C2 122.3(3) . . ?
C2 C1 H1 118.8 . . ?
N11 C17 C18 112.8(2) . . ?
N11 C17 C16 122.1(3) . . ?
C16 C17 C18 125.1(3) . . ?
N11 C13 C14 122.7(3) . . ?
N11 C13 H13 118.6 . . ?
C14 C13 H13 118.6 . . ?
C37 C38 H38 120.7 . . ?
C39 C38 H38 120.7 . . ?
C39 C38 C37 118.7(3) . . ?
C3 C2 C1 119.3(3) . . ?
C3 C2 H2 120.3 . . ?
C1 C2 H2 120.3 . . ?
C41 C40 H40 120.6 . . ?
C39 C40 C41 118.7(3) . . ?
C39 C40 H40 120.6 . . ?
C19 C24 H24 119.9 . . ?
C23 C24 C19 120.1(3) . . ?
C23 C24 H24 119.9 . . ?
N25 C37 C38 122.9(3) . . ?
N25 C37 H37 118.6 . . ?
C38 C37 H37 118.6 . . ?
C48 C47 H47 120.1 . . ?
C48 C47 C46 119.9(3) . . ?
C46 C47 H47 120.1 . . ?
C9 C10 H10 119.7 . . ?
C11 C10 C9 120.5(3) . . ?
C11 C10 H10 119.7 . . ?
C45 C44 C43 120.4(3) . . ?
C45 C44 H44 119.8 . . ?
C43 C44 H44 119.8 . . ?
C32 C33 H33 119.9 . . ?
C32 C33 C34 120.3(3) . . ?
C34 C33 H33 119.9 . . ?
C31 C32 H32 120.2 . . ?
C33 C32 C31 119.7(3) . . ?
C33 C32 H32 120.2 . . ?
C45 C46 C47 120.6(3) . . ?
C45 C46 H46 119.7 . . ?
C47 C46 H46 119.7 . . ?
C14 C15 H15 120.2 . . ?
C14 C15 C16 119.5(3) . . ?
C16 C15 H15 120.2 . . ?
C38 C39 C40 119.5(3) . . ?
C38 C39 H39 120.3 . . ?
C40 C39 H39 120.3 . . ?
C17 C16 C15 118.4(3) . . ?
C17 C16 H16 120.8 . . ?
C15 C16 H16 120.8 . . ?
C19 C20 H20 120.3 . . ?
C21 C20 C19 119.3(3) . . ?
C21 C20 H20 120.3 . . ?
C35 C34 C33 120.0(3) . . ?
C35 C34 H34 120.0 . . ?
C33 C34 H34 120.0 . . ?
C20 C21 H21 119.6 . . ?
C22 C21 C20 120.8(3) . . ?
C22 C21 H21 119.6 . . ?
C21 C22 H22 119.8 . . ?
C21 C22 C23 120.3(3) . . ?
C23 C22 H22 119.8 . . ?
C12 C11 C10 120.1(3) . . ?
C12 C11 H11 119.9 . . ?
C10 C11 H11 119.9 . . ?
C31 C36 H36 120.1 . . ?
C35 C36 C31 119.8(3) . . ?
C35 C36 H36 120.1 . . ?
C24 C23 C22 119.7(3) . . ?
C24 C23 H23 120.2 . . ?
C22 C23 H23 120.2 . . ?
C49 O6 H6 109.5 . . ?
O6 C49 H49A 109.5 . . ?
O6 C49 H49B 109.5 . . ?
O6 C49 H49C 109.5 . . ?
H49A C49 H49B 109.5 . . ?
H49A C49 H49C 109.5 . . ?
H49B C49 H49C 109.5 . . ?
C50 O5 H5 109.5 . . ?
O5 C50 H50A 109.5 . . ?
O5 C50 H50B 109.5 . . ?
O5 C50 H50C 109.5 . . ?
H50A C50 H50B 109.5 . . ?
H50A C50 H50C 109.5 . . ?
H50B C50 H50C 109.5 . . ?

loop_
_geom_bond_atom_site_label_1
_geom_bond_atom_site_label_2
_geom_bond_distance
_geom_bond_site_symmetry_2
_geom_bond_publ_flag
Co3 O3 2.1343(18) . ?
Co3 N15 2.094(2) . ?
Co3 N18 2.117(2) . ?
Co3 N22 2.114(2) . ?
Co3 N19 2.162(2) . ?
Co3 N12 2.163(2) . ?
Co1 O1 2.1488(19) . ?
Co1 N1 2.147(2) . ?
Co1 N5 2.095(2) . ?
Co1 N8 2.156(2) . ?
Co1 N2 2.088(2) . ?
Co1 N2 2.121(2) 2_665 ?
Co4 O4 2.1295(19) . ?
Co4 N22 2.090(2) . ?
Co4 N26 2.150(2) 2_576 ?
Co4 N26 2.104(2) . ?
Co4 N25 2.163(2) . ?
Co4 N19 2.176(2) . ?
Co2 O2 2.1352(19) . ?
Co2 N15 2.096(2) . ?
Co2 N5 2.100(2) . ?
Co2 N8 2.111(2) . ?
Co2 N11 2.122(2) . ?
Co2 N12 2.114(2) . ?
O3 C30 1.237(3) . ?
O4 C42 1.231(3) . ?
O1 C6 1.230(3) . ?
O2 C18 1.231(3) . ?
N1 C5 1.348(3) . ?
N1 C1 1.339(3) . ?
N27 N26 1.200(3) . ?
N27 N28 1.149(3) . ?
N15 N16 1.203(3) . ?
N18 C29 1.355(3) . ?
N18 C25 1.335(3) . ?
N23 N22 1.191(3) . ?
N23 N24 1.151(3) . ?
N5 N6 1.199(3) . ?
N26 Co4 2.150(2) 2_576 ?
N8 N9 1.173(3) . ?
N16 N17 1.148(3) . ?
N25 C41 1.357(4) . ?
N25 C37 1.331(4) . ?
N11 C17 1.344(4) . ?
N11 C13 1.334(4) . ?
N13 N12 1.166(3) . ?
N13 N14 1.169(4) . ?
N2 Co1 2.121(2) 2_665 ?
N2 N3 1.200(3) . ?
N6 N7 1.160(3) . ?
N19 N20 1.181(3) . ?
N3 N4 1.145(4) . ?
N9 N10 1.167(4) . ?
C41 C42 1.492(4) . ?
C41 C40 1.394(4) . ?
C42 C43 1.488(4) . ?
C27 H27 0.9500 . ?
C27 C26 1.380(4) . ?
C27 C28 1.391(4) . ?
C5 C6 1.500(4) . ?
C5 C4 1.393(4) . ?
C29 C30 1.491(4) . ?
C29 C28 1.384(4) . ?
N20 N21 1.149(4) . ?
C6 C7 1.484(4) . ?
C30 C31 1.482(4) . ?
C26 H26 0.9500 . ?
C26 C25 1.383(4) . ?
C25 H25 0.9500 . ?
C14 H14 0.9500 . ?
C14 C13 1.388(4) . ?
C14 C15 1.372(5) . ?
C8 H8 0.9500 . ?
C8 C7 1.394(4) . ?
C8 C9 1.389(4) . ?
C7 C12 1.395(4) . ?
C28 H28 0.9500 . ?
C3 H3 0.9500 . ?
C3 C4 1.388(4) . ?
C3 C2 1.376(4) . ?
C18 C19 1.485(4) . ?
C18 C17 1.501(4) . ?
C12 H12 0.9500 . ?
C12 C11 1.382(4) . ?
C31 C32 1.397(4) . ?
C31 C36 1.395(4) . ?
C4 H4 0.9500 . ?
C9 H9 0.9500 . ?
C9 C10 1.388(5) . ?
C19 C24 1.392(4) . ?
C19 C20 1.401(4) . ?
C48 H48 0.9500 . ?
C48 C43 1.395(4) . ?
C48 C47 1.392(4) . ?
C35 H35 0.9500 . ?
C35 C34 1.385(4) . ?
C35 C36 1.387(4) . ?
C45 H45 0.9500 . ?
C45 C44 1.390(4) . ?
C45 C46 1.377(5) . ?
C43 C44 1.393(4) . ?
C1 H1 0.9500 . ?
C1 C2 1.386(4) . ?
C17 C16 1.386(4) . ?
C13 H13 0.9500 . ?
C38 H38 0.9500 . ?
C38 C37 1.393(4) . ?
C38 C39 1.370(5) . ?
C2 H2 0.9500 . ?
C40 H40 0.9500 . ?
C40 C39 1.387(5) . ?
C24 H24 0.9500 . ?
C24 C23 1.388(4) . ?
C37 H37 0.9500 . ?
C47 H47 0.9500 . ?
C47 C46 1.393(5) . ?
C10 H10 0.9500 . ?
C10 C11 1.382(5) . ?
C44 H44 0.9500 . ?
C33 H33 0.9500 . ?
C33 C32 1.382(4) . ?
C33 C34 1.396(4) . ?
C32 H32 0.9500 . ?
C46 H46 0.9500 . ?
C15 H15 0.9500 . ?
C15 C16 1.391(5) . ?
C39 H39 0.9500 . ?
C16 H16 0.9500 . ?
C20 H20 0.9500 . ?
C20 C21 1.393(5) . ?
C34 H34 0.9500 . ?
C21 H21 0.9500 . ?
C21 C22 1.366(5) . ?
C22 H22 0.9500 . ?
C22 C23 1.396(5) . ?
C11 H11 0.9500 . ?
C36 H36 0.9500 . ?
C23 H23 0.9500 . ?
O6 H6 0.8400 . ?
O6 C49 1.411(4) . ?
C49 H49A 0.9800 . ?
C49 H49B 0.9800 . ?
C49 H49C 0.9800 . ?
O5 H5 0.8400 . ?
O5 C50 1.399(6) . ?
C50 H50A 0.9800 . ?
C50 H50B 0.9800 . ?
C50 H50C 0.9800 . ?

loop_
_twin_individual_id
_twin_individual_mass_fraction_refined
1 0.7489(7)
2 0.2511(7)
